data_2214754
loop_
_publ_author_name
'Gao, Yu-Xiang'
'Wang, Li-Bin'
'Hao, Xiang-Rong'

_publ_section_title
;
 Poly[chlorido-\m~3~-1,2,4-triazolato-iron(II)]
;
_journal_coeditor_code IM2027
_journal_issue 8
_journal_name_full 'Acta Crystallographica Section E'
_journal_page_first m2232
_journal_page_last m2232
_journal_paper_doi 10.1107/S1600536807036239
_journal_volume 63
_journal_year 2007
_chemical_formula_iupac '[Fe (C2 H2 N3) Cl]'
_chemical_formula_moiety 'C2 H2 Cl Fe N3'
_chemical_formula_sum 'C2 H2 Cl Fe N3'
_chemical_formula_weight 159.37
_chemical_name_systematic
;
Poly[chlorido-\m~3~-1,2,4-triazolato-iron(II)]
;
_space_group_IT_number 14
_symmetry_cell_setting monoclinic
_symmetry_space_group_name_Hall '-P 2yn'
_symmetry_space_group_name_H-M 'P 1 21/n 1'
_atom_sites_solution_hydrogens geom
_atom_sites_solution_primary direct
_atom_sites_solution_secondary difmap
_audit_creation_method SHELXL97
_cell_angle_alpha 90.00
_cell_angle_beta 99.49(2)
_cell_angle_gamma 90.00
_cell_formula_units_Z 4
_cell_length_a 6.202(2)
_cell_length_b 9.6710(10)
_cell_length_c 8.9470(10)
_cell_measurement_reflns_used 1025
_cell_measurement_temperature 293(2)
_cell_measurement_theta_max 26.00
_cell_measurement_theta_min 3.13
_cell_volume 529.29(19)
_computing_cell_refinement 'SAINT-Plus (Bruker, 2001)'
_computing_data_collection 'APEX2 (Bruker, 2004)'
_computing_data_reduction SAINT-Plus
_computing_molecular_graphics 'SHELXTL (Bruker, 2001)'
_computing_publication_material SHELXTL
_computing_structure_refinement 'SHELXL97 (Sheldrick, 1997)'
_computing_structure_solution 'SHELXS97 (Sheldrick, 1997)'
_diffrn_ambient_temperature 293(2)
_diffrn_measured_fraction_theta_full 0.986
_diffrn_measured_fraction_theta_max 0.986
_diffrn_measurement_device_type 'Bruker APEXII CCD area-detector'
_diffrn_measurement_method '\f and \w'
_diffrn_radiation_monochromator graphite
_diffrn_radiation_source 'fine-focus sealed tube'
_diffrn_radiation_type MoK\a
_diffrn_radiation_wavelength 0.71073
_diffrn_reflns_av_R_equivalents 0.0254
_diffrn_reflns_av_sigmaI/netI 0.0216
_diffrn_reflns_limit_h_max 7
_diffrn_reflns_limit_h_min -7
_diffrn_reflns_limit_k_max 11
_diffrn_reflns_limit_k_min -11
_diffrn_reflns_limit_l_max 10
_diffrn_reflns_limit_l_min -10
_diffrn_reflns_number 4311
_diffrn_reflns_theta_full 26.00
_diffrn_reflns_theta_max 26.00
_diffrn_reflns_theta_min 3.13
_diffrn_standards_decay_% 0
_diffrn_standards_interval_count 0
_diffrn_standards_interval_time 0
_diffrn_standards_number 0
_exptl_absorpt_coefficient_mu 3.213
_exptl_absorpt_correction_T_max 0.6443
_exptl_absorpt_correction_T_min 0.6443
_exptl_absorpt_correction_type multi-scan
_exptl_absorpt_process_details '(SADABS; Bruker, 2001)'
_exptl_crystal_colour colourless
_exptl_crystal_density_diffrn 2.000
_exptl_crystal_density_method 'not measured'
_exptl_crystal_description cube
_exptl_crystal_F_000 312
_exptl_crystal_size_max 0.15
_exptl_crystal_size_mid 0.15
_exptl_crystal_size_min 0.15
_refine_diff_density_max 0.687
_refine_diff_density_min -0.809
_refine_ls_extinction_coef 0.056(6)
_refine_ls_extinction_expression Fc^*^=kFc[1+0.001xFc^2^\l^3^/sin(2\q)]^-1/4^
_refine_ls_extinction_method 'SHELXL97 (Sheldrick, 1997)'
_refine_ls_goodness_of_fit_ref 1.001
_refine_ls_hydrogen_treatment constr
_refine_ls_matrix_type full
_refine_ls_number_parameters 65
_refine_ls_number_reflns 1025
_refine_ls_number_restraints 0
_refine_ls_restrained_S_all 1.001
_refine_ls_R_factor_all 0.0387
_refine_ls_R_factor_gt 0.0353
_refine_ls_shift/su_max 0.011
_refine_ls_shift/su_mean 0.003
_refine_ls_structure_factor_coef Fsqd
_refine_ls_weighting_details 'calc w = 1/[\s^2^(Fo^2^)+(0.0735P)^2^+2.4001P] where P=(Fo^2^+2Fc^2^)/3'
_refine_ls_weighting_scheme calc
_refine_ls_wR_factor_gt 0.1196
_refine_ls_wR_factor_ref 0.1228
_reflns_number_gt 927
_reflns_number_total 1025
_reflns_threshold_expression I>2\s(I)
_cod_data_source_file im2027.cif
_cod_data_source_block I
_cod_original_cell_volume 529.3(2)
_cod_original_sg_symbol_H-M 'P 21/n'
_cod_database_code 2214754
_cod_database_fobs_code 2214754

loop_
_symmetry_equiv_pos_as_xyz
'x, y, z'
'-x+1/2, y+1/2, -z+1/2'
'-x, -y, -z'
'x-1/2, -y-1/2, z-1/2'

loop_
_atom_site_type_symbol
_atom_site_label
_atom_site_fract_x
_atom_site_fract_y
_atom_site_fract_z
_atom_site_U_iso_or_equiv
_atom_site_adp_type
_atom_site_calc_flag
_atom_site_refinement_flags
_atom_site_occupancy
C C1 0.2400(9) 0.1685(5) 0.7715(6) 0.0378(12) Uani d . 1
H H1 0.2470 0.1525 0.8747 0.045 Uiso calc R 1
C C2 0.2880(9) 0.2541(5) 0.5621(6) 0.0416(13) Uani d . 1
H H2 0.3366 0.3108 0.4906 0.050 Uiso calc R 1
Cl Cl1 0.8065(3) 0.44652(18) 0.67320(19) 0.0532(5) Uani d . 1
Fe Fe1 0.54401(9) 0.41944(6) 0.81489(6) 0.0185(3) Uani d . 1
N N1 0.3731(8) 0.5915(4) 0.8358(5) 0.0356(10) Uani d . 1
N N2 0.3415(8) 0.6475(5) 0.9728(5) 0.0385(11) Uani d . 1
N N3 0.3433(7) 0.2724(5) 0.7140(5) 0.0368(10) Uani d . 1

loop_
_atom_site_aniso_label
_atom_site_aniso_U_11
_atom_site_aniso_U_22
_atom_site_aniso_U_33
_atom_site_aniso_U_12
_atom_site_aniso_U_13
_atom_site_aniso_U_23
C1 0.051(3) 0.036(3) 0.025(2) -0.004(2) 0.003(2) -0.001(2)
C2 0.055(3) 0.035(3) 0.033(3) -0.013(3) 0.001(2) 0.003(2)
Cl1 0.0527(9) 0.0605(10) 0.0507(9) -0.0044(7) 0.0211(7) 0.0023(7)
Fe1 0.0237(4) 0.0162(4) 0.0149(4) 0.0005(2) 0.0011(2) -0.0015(2)
N1 0.043(3) 0.035(2) 0.027(2) 0.0024(18) 0.0013(18) -0.0041(17)
N2 0.050(3) 0.035(2) 0.029(2) 0.005(2) 0.0025(19) -0.0028(18)
N3 0.044(2) 0.030(2) 0.035(2) -0.0035(18) 0.0032(19) -0.0020(18)

loop_
_atom_type_symbol
_atom_type_description
_atom_type_scat_dispersion_real
_atom_type_scat_dispersion_imag
_atom_type_scat_source
C C 0.0033 0.0016 'International Tables Vol C Tables 4.2.6.8 and 6.1.1.4'
H H 0.0000 0.0000 'International Tables Vol C Tables 4.2.6.8 and 6.1.1.4'
N N 0.0061 0.0033 'International Tables Vol C Tables 4.2.6.8 and 6.1.1.4'
Cl Cl 0.1484 0.1585 'International Tables Vol C Tables 4.2.6.8 and 6.1.1.4'
Fe Fe 0.3463 0.8444 'International Tables Vol C Tables 4.2.6.8 and 6.1.1.4'

loop_
_geom_angle_atom_site_label_1
_geom_angle_atom_site_label_2
_geom_angle_atom_site_label_3
_geom_angle_site_symmetry_1
_geom_angle_site_symmetry_3
_geom_angle
N1 C1 N3 2_546 . 112.0(4)
N1 C1 H1 2_546 . 124.0
N3 C1 H1 . . 124.0
N2 C2 N3 2_546 . 112.6(5)
N2 C2 H2 2_546 . 123.7
N3 C2 H2 . . 123.7
N1 Fe1 N3 . . 109.48(19)
N1 Fe1 N2 . 3_667 106.75(18)
N3 Fe1 N2 . 3_667 106.97(19)
N1 Fe1 Cl1 . . 113.72(15)
N3 Fe1 Cl1 . . 106.47(14)
N2 Fe1 Cl1 3_667 . 113.23(14)
C1 N1 N2 2_556 . 106.7(4)
C1 N1 Fe1 2_556 . 128.9(4)
N2 N1 Fe1 . . 124.3(3)
C2 N2 N1 2_556 . 105.5(4)
C2 N2 Fe1 2_556 3_667 125.6(4)
N1 N2 Fe1 . 3_667 128.9(3)
C2 N3 C1 . . 103.2(4)
C2 N3 Fe1 . . 125.4(4)
C1 N3 Fe1 . . 131.3(4)

loop_
_geom_bond_atom_site_label_1
_geom_bond_atom_site_label_2
_geom_bond_site_symmetry_2
_geom_bond_distance
C1 N1 2_546 1.322(7)
C1 N3 . 1.339(7)
C1 H1 . 0.9300
C2 N2 2_546 1.312(7)
C2 N3 . 1.356(7)
C2 H2 . 0.9300
Cl1 Fe1 . 2.2375(17)
Fe1 N1 . 1.998(4)
Fe1 N3 . 2.004(4)
Fe1 N2 3_667 2.022(4)
N1 C1 2_556 1.322(7)
N1 N2 . 1.383(6)
N2 C2 2_556 1.312(7)
N2 Fe1 3_667 2.022(4)
